data_7127391
loop_
_publ_author_name
'Boysen, Nils'
'Misimi, Bujamin'
'Muriqi, Arbresha'
'Wree, Jan-Lucas'
'Hasselmann, Tim'
'Rogalla, Detlef'
'Haeger, Tobias'
'Theirich, Detlef'
'Nolan, Michael'
'Riedl, Thomas'
'Devi, Anjana'

_publ_section_title
;
 A carbene stabilized precursor for the spatial atomic layer deposition of
 copper thin films.
;
_journal_issue 89
_journal_name_full 'Chemical communications (Cambridge, England)'
_journal_page_first 13752
_journal_page_last 13755
_journal_paper_doi 10.1039/d0cc05781a
_journal_volume 56
_journal_year 2020
_chemical_formula_moiety 'C17 H40 Cu N3 Si2'
_chemical_formula_sum 'C17 H40 Cu N3 Si2'
_chemical_formula_weight 406.24
_chemical_melting_point 366
_chemical_name_common Cu(NHC)(hmds)
_chemical_name_systematic '(1,3-di-tert-butyl-imidazolin-2-ylidene) copper(I) bis(trimethylsilyl)amide'
_chemical_properties_physical Air-sensitive,Moisture-sensitive
_space_group_crystal_system triclinic
_space_group_IT_number 2
_space_group_name_Hall '-P 1'
_space_group_name_H-M_alt 'P -1'
_atom_sites_solution_hydrogens geom
_atom_sites_solution_primary dual
_audit_creation_date 2020-05-29
_audit_creation_method
;
Olex2 1.3
(compiled 2020.02.04 svn.rd84adfe8 for OlexSys, GUI svn.r6032)
;
_audit_update_record
;
2020-05-29 deposited with the CCDC.	2020-10-07 downloaded from the CCDC.
;
_cell_angle_alpha 104.257(5)
_cell_angle_beta 103.276(5)
_cell_angle_gamma 101.697(5)
_cell_formula_units_Z 2
_cell_length_a 8.8580(5)
_cell_length_b 9.6854(6)
_cell_length_c 14.7645(9)
_cell_measurement_reflns_used 3430
_cell_measurement_temperature 100.00(10)
_cell_measurement_theta_max 72.8630
_cell_measurement_theta_min 4.8950
_cell_volume 1148.85(13)
_computing_cell_refinement 'CrysAlisPro 1.171.39.46e (Rigaku OD, 2018)'
_computing_data_collection 'CrysAlisPro 1.171.39.46e (Rigaku OD, 2018)'
_computing_data_reduction 'CrysAlisPro 1.171.39.46e (Rigaku OD, 2018)'
_computing_molecular_graphics 'Olex2 1.3 (Dolomanov et al., 2009)'
_computing_publication_material 'Olex2 1.3 (Dolomanov et al., 2009)'
_computing_structure_refinement 'SHELXL 2018/3 (Sheldrick, 2015)'
_computing_structure_solution 'SHELXT 2018/2 (Sheldrick, 2018)'
_diffrn_ambient_environment N~2~
_diffrn_ambient_temperature 100.00(10)
_diffrn_detector 'CCD plate'
_diffrn_detector_area_resol_mean 10.4409
_diffrn_detector_type Atlas
_diffrn_measured_fraction_theta_full 0.998
_diffrn_measured_fraction_theta_max 0.966
_diffrn_measurement_details
;
List of Runs (angles in degrees, time in seconds):

  # Type    Start    End  Width  t~exp~   \w     \q     \k     \f   Frames
#--------------------------------------------------------------------------
  1  \w   -115.00 -16.00   1.00    1.00    --  -41.10 -37.00   0.00   99
  2  \w    -96.00  -2.00   1.00    1.00    --  -41.10 125.00-120.00   94
  3  \w    -40.00  -4.00   1.00    1.00    --  -41.10 125.00-180.00   36
  4  \w    -67.00  26.00   1.00    1.00    --  -41.10  37.00-180.00   93
  5  \w     53.00  82.00   1.00    1.00    --   41.10-125.00-180.00   29
  6  \w     93.00 154.00   1.00    4.00    --  106.28 111.00  30.00   61
  7  \w     93.00 138.00   1.00    4.00    --  106.28 178.00-150.00   45
  8  \w     35.00 110.00   1.00    4.00    --  106.28-111.00-180.00   75
  9  \w     26.00 104.00   1.00    4.00    --  106.28 -94.00-120.00   78
 10  \w    108.00 139.00   1.00    4.00    --  106.28 -77.00 -60.00   31
 11  \w    112.00 153.00   1.00    4.00    --  106.28 111.00 -60.00   41
 12  \w     79.00 148.00   1.00    4.00    --  106.28  30.00   0.00   69
 13  \w    133.00 158.00   1.00    4.00    --  106.28  77.00 -90.00   25
 14  \w     84.00 112.00   1.00    4.00    --  106.28-111.00  30.00   28
 15  \w     80.00 114.00   1.00    4.00    --  106.28  77.00 -90.00   34
 16  \w     31.00 107.00   1.00    4.00    --  106.28 -77.00 -60.00   76
 17  \w     94.00 150.00   1.00    4.00    --  106.28 111.00-180.00   56
 18  \w     54.00  87.00   1.00    4.00    --  106.28-111.00-150.00   33
 19  \w     73.00 147.00   1.00    4.00    --  106.28  77.00   0.00   74
 20  \w     77.00 157.00   1.00    4.00    --  106.28  61.00  90.00   80
;
_diffrn_measurement_device 'four-circle diffractometer'
_diffrn_measurement_device_type 'SuperNova, Single source at offset/far, Atlas'
_diffrn_measurement_method '\w scans'
_diffrn_orient_matrix_type 'CrysAlisPro convention (1999,Acta A55,543-557)'
_diffrn_orient_matrix_UB_11 0.1518798000
_diffrn_orient_matrix_UB_12 0.1260104000
_diffrn_orient_matrix_UB_13 0.0638581000
_diffrn_orient_matrix_UB_21 -0.0277466000
_diffrn_orient_matrix_UB_22 0.0847020000
_diffrn_orient_matrix_UB_23 -0.0752575000
_diffrn_orient_matrix_UB_31 -0.1034589000
_diffrn_orient_matrix_UB_32 0.0779865000
_diffrn_orient_matrix_UB_33 0.0543140000
_diffrn_radiation_monochromator mirror
_diffrn_radiation_probe x-ray
_diffrn_radiation_type 'Cu K\a'
_diffrn_radiation_wavelength 1.54184
_diffrn_reflns_av_R_equivalents 0.0248
_diffrn_reflns_av_unetI/netI 0.0379
_diffrn_reflns_Laue_measured_fraction_full 0.998
_diffrn_reflns_Laue_measured_fraction_max 0.966
_diffrn_reflns_limit_h_max 7
_diffrn_reflns_limit_h_min -10
_diffrn_reflns_limit_k_max 11
_diffrn_reflns_limit_k_min -11
_diffrn_reflns_limit_l_max 18
_diffrn_reflns_limit_l_min -18
_diffrn_reflns_number 7922
_diffrn_reflns_point_group_measured_fraction_full 0.998
_diffrn_reflns_point_group_measured_fraction_max 0.966
_diffrn_reflns_theta_full 67.684
_diffrn_reflns_theta_max 73.145
_diffrn_reflns_theta_min 4.900
_diffrn_source 'micro-focus sealed X-ray tube'
_diffrn_source_type 'SuperNova (Cu) X-ray Source'
_exptl_absorpt_coefficient_mu 2.347
_exptl_absorpt_correction_T_max 1.000
_exptl_absorpt_correction_T_min 0.702
_exptl_absorpt_correction_type gaussian
_exptl_absorpt_process_details
;
CrysAlisPro 1.171.39.46e (Rigaku Oxford Diffraction, 2018)
Numerical absorption correction based on gaussian integration over
			a multifaceted crystal model
Empirical absorption correction using spherical harmonics,
 implemented in SCALE3 ABSPACK scaling algorithm.
;
_exptl_crystal_colour 'clear whiteish colourless'
_exptl_crystal_colour_lustre clear
_exptl_crystal_colour_modifier whiteish
_exptl_crystal_colour_primary colourless
_exptl_crystal_density_diffrn 1.174
_exptl_crystal_description needle
_exptl_crystal_F_000 440
_exptl_crystal_preparation 'Crystallization in Hexane.'
_exptl_crystal_recrystallization_method 'Re-crystallisation from solvent: Hexane'
_exptl_crystal_size_max 0.208
_exptl_crystal_size_mid 0.136
_exptl_crystal_size_min 0.108
_refine_diff_density_max 0.381
_refine_diff_density_min -0.286
_refine_diff_density_rms 0.058
_refine_ls_extinction_method none
_refine_ls_goodness_of_fit_ref 1.036
_refine_ls_hydrogen_treatment constr
_refine_ls_matrix_type full
_refine_ls_number_parameters 220
_refine_ls_number_reflns 4445
_refine_ls_number_restraints 0
_refine_ls_restrained_S_all 1.036
_refine_ls_R_factor_all 0.0400
_refine_ls_R_factor_gt 0.0327
_refine_ls_shift/su_max 0.001
_refine_ls_shift/su_mean 0.000
_refine_ls_structure_factor_coef Fsqd
_refine_ls_weighting_details 'w=1/[\s^2^(Fo^2^)+(0.0446P)^2^+0.1915P] where P=(Fo^2^+2Fc^2^)/3'
_refine_ls_weighting_scheme calc
_refine_ls_wR_factor_gt 0.0805
_refine_ls_wR_factor_ref 0.0856
_reflns_Friedel_coverage 0.000
_reflns_number_gt 3838
_reflns_number_total 4445
_reflns_threshold_expression 'I > 2\s(I)'
_cod_data_source_file d0cc05781a2.cif
_cod_data_source_block nb-77
_cod_depositor_comments 'Adding full bibliography for 7127391.cif.'
_cod_original_cell_volume 1148.84(13)
_cod_database_code 7127391
_shelx_shelxl_version_number 2018/3
_chemical_oxdiff_formula 'C17 H40 N3 Si2 Cu1'
_shelx_space_group_comment
;
The symmetry employed for this shelxl refinement is uniquely defined
by the following loop, which should always be used as a source of
symmetry information in preference to the above space-group names.
They are only intended as comments.
;
_reflns_odcompleteness_completeness 99.88
_reflns_odcompleteness_iscentric 1
_reflns_odcompleteness_theta 66.97
_olex2_refinement_description
;
1. Fixed Uiso
 At 1.2 times of:
  All C(H,H) groups
 At 1.5 times of:
  All C(H,H,H) groups
2.a Secondary CH2 refined with riding coordinates:
 C009(H00A,H00B), C00A(H00C,H00D)
2.b Idealised Me refined as rotating group:
 C00C(H00E,H00F,H00G), C00D(H00H,H00I,H00J), C00E(H00K,H00L,H00M), C00F(H00N,
 H00O,H00P), C00G(H00Q,H00R,H00S), C00H(H00T,H00U,H00V), C00I(H00W,H00X,H00Y),
 C00J(H00Z,H,HA), C00K(H00,HB,HC), C00L(H1,HD,HE), C00M(H2,HF,HG), C00N(H3,HH,
 HI)
;
_olex2_submission_special_instructions 'No special instructions were received'
_oxdiff_exptl_absorpt_empirical_details
;
Empirical correction (ABSPACK) includes:
- Absorption correction using spherical harmonics
- Frame scaling
;
_oxdiff_exptl_absorpt_empirical_full_max 1.194
_oxdiff_exptl_absorpt_empirical_full_min 0.873

loop_
_space_group_symop_operation_xyz
'x, y, z'
'-x, -y, -z'

loop_
_atom_site_label
_atom_site_type_symbol
_atom_site_fract_x
_atom_site_fract_y
_atom_site_fract_z
_atom_site_U_iso_or_equiv
_atom_site_adp_type
_atom_site_occupancy
_atom_site_site_symmetry_order
_atom_site_calc_flag
_atom_site_refinement_flags_posn
_atom_site_refinement_flags_adp
_atom_site_refinement_flags_occupancy
_atom_site_disorder_assembly
_atom_site_disorder_group
Cu01 Cu 0.34603(3) 0.62124(3) 0.28193(2) 0.02041(9) Uani 1 1 d . . . . .
Si02 Si 0.18582(6) 0.30527(5) 0.15561(4) 0.02110(12) Uani 1 1 d . . . . .
Si03 Si -0.00963(6) 0.48170(5) 0.25429(4) 0.02139(12) Uani 1 1 d . . . . .
N004 N 0.62735(18) 0.85211(17) 0.41876(12) 0.0222(3) Uani 1 1 d . . . . .
N005 N 0.59007(18) 0.85506(16) 0.26761(12) 0.0208(3) Uani 1 1 d . . . . .
N006 N 0.16656(18) 0.45625(16) 0.23498(12) 0.0209(3) Uani 1 1 d . . . . .
C007 C 0.5310(2) 0.78690(19) 0.32602(13) 0.0197(3) Uani 1 1 d . . . . .
C008 C 0.5098(2) 0.8240(2) 0.16152(14) 0.0228(4) Uani 1 1 d . . . . .
C009 C 0.7777(2) 0.9549(2) 0.42215(15) 0.0255(4) Uani 1 1 d . . . . .
H00A H 0.866482 0.909991 0.428601 0.031 Uiso 1 1 calc R U . . .
H00B H 0.806668 1.046132 0.475589 0.031 Uiso 1 1 calc R U . . .
C00A C 0.7320(2) 0.9818(2) 0.32350(15) 0.0273(4) Uani 1 1 d . . . . .
H00C H 0.704900 1.075164 0.329526 0.033 Uiso 1 1 calc R U . . .
H00D H 0.818504 0.981354 0.293400 0.033 Uiso 1 1 calc R U . . .
C00B C 0.6209(2) 0.7895(2) 0.50086(14) 0.0254(4) Uani 1 1 d . . . . .
C00C C 0.5096(3) 0.6682(2) 0.10684(15) 0.0283(4) Uani 1 1 d . . . . .
H00E H 0.618690 0.661952 0.116895 0.042 Uiso 1 1 calc R U . . .
H00F H 0.458650 0.647091 0.038251 0.042 Uiso 1 1 calc R U . . .
H00G H 0.451400 0.597604 0.130939 0.042 Uiso 1 1 calc R U . . .
C00D C 0.3382(2) 0.8403(3) 0.14648(16) 0.0306(4) Uani 1 1 d . . . . .
H00H H 0.274853 0.765571 0.165306 0.046 Uiso 1 1 calc R U . . .
H00I H 0.290417 0.828889 0.078827 0.046 Uiso 1 1 calc R U . . .
H00J H 0.341722 0.936555 0.185860 0.046 Uiso 1 1 calc R U . . .
C00E C 0.4499(3) 0.7578(2) 0.50941(15) 0.0291(4) Uani 1 1 d . . . . .
H00K H 0.415870 0.846917 0.517721 0.044 Uiso 1 1 calc R U . . .
H00L H 0.447823 0.723185 0.564827 0.044 Uiso 1 1 calc R U . . .
H00M H 0.378387 0.683324 0.451083 0.044 Uiso 1 1 calc R U . . .
C00F C 0.3976(2) 0.2884(2) 0.19233(18) 0.0319(4) Uani 1 1 d . . . . .
H00N H 0.472106 0.376959 0.194306 0.048 Uiso 1 1 calc R U . . .
H00O H 0.407585 0.204829 0.145590 0.048 Uiso 1 1 calc R U . . .
H00P H 0.421022 0.274846 0.255823 0.048 Uiso 1 1 calc R U . . .
C00G C 0.0469(2) 0.1252(2) 0.14925(16) 0.0297(4) Uani 1 1 d . . . . .
H00Q H 0.056745 0.119200 0.214194 0.045 Uiso 1 1 calc R U . . .
H00R H 0.075841 0.043719 0.112152 0.045 Uiso 1 1 calc R U . . .
H00S H -0.062423 0.121032 0.118159 0.045 Uiso 1 1 calc R U . . .
C00H C 0.6042(3) 0.9346(2) 0.12228(16) 0.0327(4) Uani 1 1 d . . . . .
H00T H 0.610005 1.033672 0.158271 0.049 Uiso 1 1 calc R U . . .
H00U H 0.550528 0.915823 0.054329 0.049 Uiso 1 1 calc R U . . .
H00V H 0.711320 0.923739 0.129657 0.049 Uiso 1 1 calc R U . . .
C00I C 0.1408(3) 0.3117(2) 0.02610(15) 0.0316(4) Uani 1 1 d . . . . .
H00W H 0.032717 0.318891 0.004484 0.047 Uiso 1 1 calc R U . . .
H00X H 0.151481 0.223095 -0.015439 0.047 Uiso 1 1 calc R U . . .
H00Y H 0.215358 0.396385 0.023157 0.047 Uiso 1 1 calc R U . . .
C00J C -0.1853(2) 0.4031(3) 0.13978(16) 0.0312(4) Uani 1 1 d . . . . .
H00Z H -0.160764 0.444651 0.090462 0.047 Uiso 1 1 calc R U . . .
H H -0.279273 0.426996 0.153662 0.047 Uiso 1 1 calc R U . . .
HA H -0.205591 0.297368 0.116774 0.047 Uiso 1 1 calc R U . . .
C00K C -0.0679(3) 0.3939(3) 0.34610(17) 0.0362(5) Uani 1 1 d . . . . .
H00 H -0.069931 0.291195 0.326647 0.054 Uiso 1 1 calc R U . . .
HB H -0.172938 0.402066 0.349244 0.054 Uiso 1 1 calc R U . . .
HC H 0.009323 0.443531 0.409248 0.054 Uiso 1 1 calc R U . . .
C00L C 0.6768(3) 0.6483(3) 0.48359(18) 0.0364(5) Uani 1 1 d . . . . .
H1 H 0.604611 0.575280 0.424830 0.055 Uiso 1 1 calc R U . . .
HD H 0.677216 0.610634 0.537988 0.055 Uiso 1 1 calc R U . . .
HE H 0.783777 0.670394 0.477128 0.055 Uiso 1 1 calc R U . . .
C00M C 0.0007(3) 0.6836(3) 0.3009(2) 0.0438(6) Uani 1 1 d . . . . .
H2 H 0.083813 0.728912 0.362270 0.066 Uiso 1 1 calc R U . . .
HF H -0.101156 0.692970 0.309931 0.066 Uiso 1 1 calc R U . . .
HG H 0.024646 0.732039 0.254430 0.066 Uiso 1 1 calc R U . . .
C00N C 0.7315(3) 0.9050(3) 0.59628(16) 0.0413(5) Uani 1 1 d . . . . .
H3 H 0.840300 0.926927 0.592878 0.062 Uiso 1 1 calc R U . . .
HH H 0.726683 0.866726 0.649982 0.062 Uiso 1 1 calc R U . . .
HI H 0.696753 0.993798 0.605847 0.062 Uiso 1 1 calc R U . . .

loop_
_atom_site_aniso_label
_atom_site_aniso_U_11
_atom_site_aniso_U_22
_atom_site_aniso_U_33
_atom_site_aniso_U_23
_atom_site_aniso_U_13
_atom_site_aniso_U_12
Cu01 0.01734(14) 0.01725(14) 0.02292(15) 0.00580(11) 0.00468(10) -0.00140(10)
Si02 0.0184(2) 0.0166(2) 0.0268(3) 0.00539(19) 0.00824(19) 0.00143(18)
Si03 0.0179(2) 0.0195(2) 0.0252(3) 0.00519(19) 0.00815(19) 0.00183(18)
N004 0.0192(7) 0.0193(7) 0.0245(8) 0.0064(6) 0.0045(6) 0.0001(6)
N005 0.0177(7) 0.0172(7) 0.0239(8) 0.0060(6) 0.0047(6) -0.0006(6)
N006 0.0163(7) 0.0158(7) 0.0250(8) 0.0026(6) 0.0048(6) -0.0013(5)
C007 0.0178(8) 0.0159(8) 0.0248(9) 0.0061(7) 0.0060(7) 0.0041(6)
C008 0.0203(9) 0.0236(9) 0.0247(9) 0.0094(7) 0.0073(7) 0.0034(7)
C009 0.0187(9) 0.0228(9) 0.0286(10) 0.0036(8) 0.0054(7) -0.0010(7)
C00A 0.0230(9) 0.0228(9) 0.0289(10) 0.0051(8) 0.0063(8) -0.0042(7)
C00B 0.0261(9) 0.0237(9) 0.0232(9) 0.0080(7) 0.0044(7) 0.0022(7)
C00C 0.0341(10) 0.0259(9) 0.0248(9) 0.0076(8) 0.0100(8) 0.0068(8)
C00D 0.0259(10) 0.0408(11) 0.0287(10) 0.0150(9) 0.0077(8) 0.0122(9)
C00E 0.0320(10) 0.0305(10) 0.0273(10) 0.0120(8) 0.0108(8) 0.0075(8)
C00F 0.0266(10) 0.0261(10) 0.0461(12) 0.0139(9) 0.0141(9) 0.0062(8)
C00G 0.0277(10) 0.0186(9) 0.0392(11) 0.0060(8) 0.0112(9) 0.0003(7)
C00H 0.0355(11) 0.0307(10) 0.0336(11) 0.0164(9) 0.0123(9) 0.0019(8)
C00I 0.0315(10) 0.0314(10) 0.0283(10) 0.0057(8) 0.0117(8) 0.0019(8)
C00J 0.0222(9) 0.0398(11) 0.0307(10) 0.0101(9) 0.0064(8) 0.0089(8)
C00K 0.0326(11) 0.0487(13) 0.0350(11) 0.0187(10) 0.0175(9) 0.0122(10)
C00L 0.0394(12) 0.0371(12) 0.0437(13) 0.0226(10) 0.0149(10) 0.0185(10)
C00M 0.0360(12) 0.0264(11) 0.0666(17) 0.0032(11) 0.0236(12) 0.0077(9)
C00N 0.0437(13) 0.0402(12) 0.0261(11) 0.0099(9) -0.0003(9) -0.0060(10)

loop_
_atom_type_symbol
_atom_type_description
_atom_type_scat_dispersion_real
_atom_type_scat_dispersion_imag
_atom_type_scat_source
C C 0.0181 0.0091 'International Tables Vol C Tables 4.2.6.8 and 6.1.1.4'
H H 0.0000 0.0000 'International Tables Vol C Tables 4.2.6.8 and 6.1.1.4'
Cu Cu -1.9646 0.5888 'International Tables Vol C Tables 4.2.6.8 and 6.1.1.4'
N N 0.0311 0.0180 'International Tables Vol C Tables 4.2.6.8 and 6.1.1.4'
Si Si 0.2541 0.3302 'International Tables Vol C Tables 4.2.6.8 and 6.1.1.4'

loop_
_exptl_crystal_face_index_h
_exptl_crystal_face_index_k
_exptl_crystal_face_index_l
_exptl_crystal_face_perp_dist
-4 5 1 0.0883
4 3 -2 0.0513
-4 -3 2 0.0819
-5 2 5 0.0839
-3 -4 1 0.0756
0 -4 -6 0.0679
-1 0 -8 0.0591
-3 5 4 0.0895
-2 -3 -3 0.0624
-3 -4 0 0.0706
4 -4 2 0.0928
-2 -1 -6 0.0572
3 -3 -7 0.0716
5 -3 -5 0.0738
6 -2 -2 0.0770
2 1 6 0.0505
-4 3 6 0.0827
-1 -1 9 0.0689
-6 3 3 0.0829
4 2 -8 0.0383
3 -6 1 0.1113
-5 2 -4 0.0712
-3 -3 8 0.0785
-5 3 5 0.0819

loop_
_geom_angle_atom_site_label_1
_geom_angle_atom_site_label_2
_geom_angle_atom_site_label_3
_geom_angle
_geom_angle_site_symmetry_1
_geom_angle_site_symmetry_3
_geom_angle_publ_flag
N006 Cu01 C007 178.09(7) . . ?
N006 Si02 C00F 110.44(9) . . ?
N006 Si02 C00G 113.55(8) . . ?
N006 Si02 C00I 113.18(9) . . ?
C00F Si02 C00G 106.84(9) . . ?
C00I Si02 C00F 107.14(10) . . ?
C00I Si02 C00G 105.24(10) . . ?
N006 Si03 C00J 112.92(9) . . ?
N006 Si03 C00K 112.69(9) . . ?
N006 Si03 C00M 112.20(9) . . ?
C00J Si03 C00K 106.49(10) . . ?
C00J Si03 C00M 105.40(12) . . ?
C00K Si03 C00M 106.61(12) . . ?
C007 N004 C009 111.17(15) . . ?
C007 N004 C00B 124.43(15) . . ?
C009 N004 C00B 120.14(15) . . ?
C007 N005 C008 124.95(15) . . ?
C007 N005 C00A 111.83(15) . . ?
C00A N005 C008 122.57(15) . . ?
Si02 N006 Cu01 115.21(8) . . ?
Si02 N006 Si03 125.68(9) . . ?
Si03 N006 Cu01 117.61(8) . . ?
N004 C007 Cu01 126.62(13) . . ?
N005 C007 Cu01 124.56(14) . . ?
N005 C007 N004 108.78(15) . . ?
N005 C008 C00C 108.70(15) . . ?
N005 C008 C00D 109.80(15) . . ?
N005 C008 C00H 109.76(15) . . ?
C00C C008 C00D 111.46(17) . . ?
C00C C008 C00H 108.49(16) . . ?
C00D C008 C00H 108.60(16) . . ?
N004 C009 H00A 111.4 . . ?
N004 C009 H00B 111.4 . . ?
N004 C009 C00A 101.91(15) . . ?
H00A C009 H00B 109.3 . . ?
C00A C009 H00A 111.4 . . ?
C00A C009 H00B 111.4 . . ?
N005 C00A C009 102.15(15) . . ?
N005 C00A H00C 111.3 . . ?
N005 C00A H00D 111.3 . . ?
C009 C00A H00C 111.3 . . ?
C009 C00A H00D 111.3 . . ?
H00C C00A H00D 109.2 . . ?
N004 C00B C00E 109.80(16) . . ?
N004 C00B C00L 109.64(16) . . ?
N004 C00B C00N 108.64(16) . . ?
C00E C00B C00L 110.90(17) . . ?
C00E C00B C00N 107.75(18) . . ?
C00L C00B C00N 110.06(19) . . ?
C008 C00C H00E 109.5 . . ?
C008 C00C H00F 109.5 . . ?
C008 C00C H00G 109.5 . . ?
H00E C00C H00F 109.5 . . ?
H00E C00C H00G 109.5 . . ?
H00F C00C H00G 109.5 . . ?
C008 C00D H00H 109.5 . . ?
C008 C00D H00I 109.5 . . ?
C008 C00D H00J 109.5 . . ?
H00H C00D H00I 109.5 . . ?
H00H C00D H00J 109.5 . . ?
H00I C00D H00J 109.5 . . ?
C00B C00E H00K 109.5 . . ?
C00B C00E H00L 109.5 . . ?
C00B C00E H00M 109.5 . . ?
H00K C00E H00L 109.5 . . ?
H00K C00E H00M 109.5 . . ?
H00L C00E H00M 109.5 . . ?
Si02 C00F H00N 109.5 . . ?
Si02 C00F H00O 109.5 . . ?
Si02 C00F H00P 109.5 . . ?
H00N C00F H00O 109.5 . . ?
H00N C00F H00P 109.5 . . ?
H00O C00F H00P 109.5 . . ?
Si02 C00G H00Q 109.5 . . ?
Si02 C00G H00R 109.5 . . ?
Si02 C00G H00S 109.5 . . ?
H00Q C00G H00R 109.5 . . ?
H00Q C00G H00S 109.5 . . ?
H00R C00G H00S 109.5 . . ?
C008 C00H H00T 109.5 . . ?
C008 C00H H00U 109.5 . . ?
C008 C00H H00V 109.5 . . ?
H00T C00H H00U 109.5 . . ?
H00T C00H H00V 109.5 . . ?
H00U C00H H00V 109.5 . . ?
Si02 C00I H00W 109.5 . . ?
Si02 C00I H00X 109.5 . . ?
Si02 C00I H00Y 109.5 . . ?
H00W C00I H00X 109.5 . . ?
H00W C00I H00Y 109.5 . . ?
H00X C00I H00Y 109.5 . . ?
Si03 C00J H00Z 109.5 . . ?
Si03 C00J H 109.5 . . ?
Si03 C00J HA 109.5 . . ?
H00Z C00J H 109.5 . . ?
H00Z C00J HA 109.5 . . ?
H C00J HA 109.5 . . ?
Si03 C00K H00 109.5 . . ?
Si03 C00K HB 109.5 . . ?
Si03 C00K HC 109.5 . . ?
H00 C00K HB 109.5 . . ?
H00 C00K HC 109.5 . . ?
HB C00K HC 109.5 . . ?
C00B C00L H1 109.5 . . ?
C00B C00L HD 109.5 . . ?
C00B C00L HE 109.5 . . ?
H1 C00L HD 109.5 . . ?
H1 C00L HE 109.5 . . ?
HD C00L HE 109.5 . . ?
Si03 C00M H2 109.5 . . ?
Si03 C00M HF 109.5 . . ?
Si03 C00M HG 109.5 . . ?
H2 C00M HF 109.5 . . ?
H2 C00M HG 109.5 . . ?
HF C00M HG 109.5 . . ?
C00B C00N H3 109.5 . . ?
C00B C00N HH 109.5 . . ?
C00B C00N HI 109.5 . . ?
H3 C00N HH 109.5 . . ?
H3 C00N HI 109.5 . . ?
HH C00N HI 109.5 . . ?

loop_
_geom_bond_atom_site_label_1
_geom_bond_atom_site_label_2
_geom_bond_distance
_geom_bond_site_symmetry_2
_geom_bond_publ_flag
Cu01 N006 1.8653(15) . ?
Cu01 C007 1.9009(18) . ?
Si02 N006 1.6999(16) . ?
Si02 C00F 1.881(2) . ?
Si02 C00G 1.8870(19) . ?
Si02 C00I 1.881(2) . ?
Si03 N006 1.7040(15) . ?
Si03 C00J 1.881(2) . ?
Si03 C00K 1.881(2) . ?
Si03 C00M 1.882(2) . ?
N004 C007 1.349(2) . ?
N004 C009 1.475(2) . ?
N004 C00B 1.490(2) . ?
N005 C007 1.342(2) . ?
N005 C008 1.490(2) . ?
N005 C00A 1.472(2) . ?
C008 C00C 1.525(3) . ?
C008 C00D 1.531(3) . ?
C008 C00H 1.533(3) . ?
C009 H00A 0.9700 . ?
C009 H00B 0.9700 . ?
C009 C00A 1.521(3) . ?
C00A H00C 0.9700 . ?
C00A H00D 0.9700 . ?
C00B C00E 1.524(3) . ?
C00B C00L 1.530(3) . ?
C00B C00N 1.530(3) . ?
C00C H00E 0.9600 . ?
C00C H00F 0.9600 . ?
C00C H00G 0.9600 . ?
C00D H00H 0.9600 . ?
C00D H00I 0.9600 . ?
C00D H00J 0.9600 . ?
C00E H00K 0.9600 . ?
C00E H00L 0.9600 . ?
C00E H00M 0.9600 . ?
C00F H00N 0.9600 . ?
C00F H00O 0.9600 . ?
C00F H00P 0.9600 . ?
C00G H00Q 0.9600 . ?
C00G H00R 0.9600 . ?
C00G H00S 0.9600 . ?
C00H H00T 0.9600 . ?
C00H H00U 0.9600 . ?
C00H H00V 0.9600 . ?
C00I H00W 0.9600 . ?
C00I H00X 0.9600 . ?
C00I H00Y 0.9600 . ?
C00J H00Z 0.9600 . ?
C00J H 0.9600 . ?
C00J HA 0.9600 . ?
C00K H00 0.9600 . ?
C00K HB 0.9600 . ?
C00K HC 0.9600 . ?
C00L H1 0.9600 . ?
C00L HD 0.9600 . ?
C00L HE 0.9600 . ?
C00M H2 0.9600 . ?
C00M HF 0.9600 . ?
C00M HG 0.9600 . ?
C00N H3 0.9600 . ?
C00N HH 0.9600 . ?
C00N HI 0.9600 . ?

loop_
_geom_torsion_atom_site_label_1
_geom_torsion_atom_site_label_2
_geom_torsion_atom_site_label_3
_geom_torsion_atom_site_label_4
_geom_torsion
_geom_torsion_site_symmetry_1
_geom_torsion_site_symmetry_2
_geom_torsion_site_symmetry_3
_geom_torsion_site_symmetry_4
_geom_torsion_publ_flag
N004 C009 C00A N005 -19.05(19) . . . . ?
C007 N004 C009 C00A 19.0(2) . . . . ?
C007 N004 C00B C00E -54.6(2) . . . . ?
C007 N004 C00B C00L 67.5(2) . . . . ?
C007 N004 C00B C00N -172.20(19) . . . . ?
C007 N005 C008 C00C -67.5(2) . . . . ?
C007 N005 C008 C00D 54.7(2) . . . . ?
C007 N005 C008 C00H 174.00(17) . . . . ?
C007 N005 C00A C009 14.9(2) . . . . ?
C008 N005 C007 Cu01 7.7(2) . . . . ?
C008 N005 C007 N004 -174.33(16) . . . . ?
C008 N005 C00A C009 -173.97(16) . . . . ?
C009 N004 C007 Cu01 167.40(13) . . . . ?
C009 N004 C007 N005 -10.5(2) . . . . ?
C009 N004 C00B C00E 150.66(17) . . . . ?
C009 N004 C00B C00L -87.3(2) . . . . ?
C009 N004 C00B C00N 33.1(2) . . . . ?
C00A N005 C007 Cu01 178.67(13) . . . . ?
C00A N005 C007 N004 -3.4(2) . . . . ?
C00A N005 C008 C00C 122.52(18) . . . . ?
C00A N005 C008 C00D -115.31(19) . . . . ?
C00A N005 C008 C00H 4.0(2) . . . . ?
C00B N004 C007 Cu01 10.7(3) . . . . ?
C00B N004 C007 N005 -167.17(16) . . . . ?
C00B N004 C009 C00A 176.85(16) . . . . ?
C00F Si02 N006 Cu01 36.83(12) . . . . ?
C00F Si02 N006 Si03 -157.57(11) . . . . ?
C00G Si02 N006 Cu01 156.81(10) . . . . ?
C00G Si02 N006 Si03 -37.59(15) . . . . ?
C00I Si02 N006 Cu01 -83.29(11) . . . . ?
C00I Si02 N006 Si03 82.32(13) . . . . ?
C00J Si03 N006 Cu01 129.47(10) . . . . ?
C00J Si03 N006 Si02 -35.82(15) . . . . ?
C00K Si03 N006 Cu01 -109.82(12) . . . . ?
C00K Si03 N006 Si02 84.89(14) . . . . ?
C00M Si03 N006 Cu01 10.53(15) . . . . ?
C00M Si03 N006 Si02 -154.77(13) . . . . ?

loop_
_exptl_oxdiff_crystal_face_indexfrac_h
_exptl_oxdiff_crystal_face_indexfrac_k
_exptl_oxdiff_crystal_face_indexfrac_l
_exptl_oxdiff_crystal_face_x
_exptl_oxdiff_crystal_face_y
_exptl_oxdiff_crystal_face_z
-3.7385 5.3597 0.9957 0.1712 0.4828 0.8589
4.0071 3.4618 -2.4703 0.8871 0.3679 -0.2788
-3.9786 -3.4936 2.4347 -0.8890 -0.3688 0.2714
-5.1894 1.9539 5.2549 -0.2064 -0.0860 0.9747
-2.9862 -4.0042 1.0030 -0.8941 -0.3318 0.0511
0.0166 -4.0075 -5.9962 -0.8854 0.1114 -0.6399
-0.9894 -0.0077 -8.0011 -0.6622 0.6289 -0.3328
-2.8154 4.7811 4.0392 0.4328 0.1791 0.8835
-1.9859 -3.0061 -2.9980 -0.8719 0.0261 -0.1918
-2.9851 -4.0051 0.0029 -0.9579 -0.2566 -0.0034
4.0010 -3.9972 2.0063 0.2321 -0.6006 -0.6167
-2.1129 -1.2811 -6.2376 -0.8806 0.4195 -0.2201
3.2445 -3.0635 -6.6529 -0.3181 0.1512 -0.9359
4.7896 -3.0128 -4.9508 0.0316 -0.0155 -0.9994
5.6519 -2.3598 -1.9851 0.4343 -0.2073 -0.8766
2.1227 1.2758 6.2304 0.8810 -0.4197 0.2183
-4.1517 3.0963 5.8554 0.1335 -0.0632 0.9890
-1.0059 -0.9939 9.0013 0.2968 -0.7337 0.5155
-5.5850 2.5185 2.5635 -0.3672 0.1754 0.9135
3.5752 1.8865 -8.3957 0.2446 0.6924 -0.6788
3.0314 -5.8945 0.8364 -0.2289 -0.6463 -0.7279
-4.9922 1.9934 -4.0048 -0.7628 0.6088 0.4544
-2.6899 -3.3032 8.3164 -0.2937 -0.8310 0.4724
-4.6825 2.9867 5.2029 -0.0026 -0.0087 1.0000
